data_4515025
loop_
_publ_author_name
'Deshmukh, Satej S.'
'Gaikwad, Shahaji R.'
'Mote, Nilesh R.'
'M, Manod'
'Gonnade, Rajesh G.'
'Chikkali, Samir H.'

_publ_section_title
;
 Neutral Imino-Methyl Benzenesulfonate-Ligated Pd(II) Complexes and
 Implications in Ethylene Polymerization.
;
_journal_issue 5
_journal_name_full 'ACS omega'
_journal_page_first 9502
_journal_page_last 9511
_journal_paper_doi 10.1021/acsomega.9b00709
_journal_volume 4
_journal_year 2019
_chemical_formula_moiety 'C6 H18 Cl2 O2 Pd2 S2'
_chemical_formula_sum 'C6 H18 Cl2 O2 Pd2 S2'
_chemical_formula_weight 470.02
_space_group_IT_number 14
_space_group_name_Hall '-P 2yn'
_space_group_name_H-M_alt 'P 1 21/n 1'
_symmetry_cell_setting monoclinic
_symmetry_space_group_name_Hall '-P 2yn'
_symmetry_space_group_name_H-M 'P 1 21/n 1'
_atom_sites_solution_hydrogens geom
_atom_sites_solution_primary direct
_atom_sites_solution_secondary difmap
_audit_creation_method SHELXL-97
_cell_angle_alpha 90.00
_cell_angle_beta 111.1750(10)
_cell_angle_gamma 90.00
_cell_formula_units_Z 2
_cell_length_a 9.3164(2)
_cell_length_b 7.3274(2)
_cell_length_c 10.8064(3)
_cell_measurement_reflns_used 8621
_cell_measurement_temperature 100(2)
_cell_measurement_theta_max 43.56
_cell_measurement_theta_min 3.44
_cell_volume 687.89(3)
_computing_cell_refinement 'Bruker SAINT'
_computing_data_collection 'Bruker APEX2'
_computing_data_reduction 'Bruker SAINT'
_computing_molecular_graphics 'Bruker SHELXTL'
_computing_publication_material 'Bruker SHELXTL'
_computing_structure_refinement 'SHELXL-97 (Sheldrick, 2008)'
_computing_structure_solution 'SHELXS-97 (Sheldrick, 2008)'
_diffrn_ambient_temperature 100(2)
_diffrn_measured_fraction_theta_full 1.000
_diffrn_measured_fraction_theta_max 1.000
_diffrn_measurement_device_type 'Bruker APEX-II CCD'
_diffrn_measurement_method '\f and \w scans'
_diffrn_radiation_monochromator graphite
_diffrn_radiation_source 'fine-focus sealed tube'
_diffrn_radiation_type MoK\a
_diffrn_radiation_wavelength 0.71073
_diffrn_reflns_av_R_equivalents 0.0215
_diffrn_reflns_av_sigmaI/netI 0.0140
_diffrn_reflns_limit_h_max 11
_diffrn_reflns_limit_h_min -11
_diffrn_reflns_limit_k_max 8
_diffrn_reflns_limit_k_min -8
_diffrn_reflns_limit_l_max 12
_diffrn_reflns_limit_l_min -12
_diffrn_reflns_number 7253
_diffrn_reflns_theta_full 25.00
_diffrn_reflns_theta_max 25.00
_diffrn_reflns_theta_min 2.48
_exptl_absorpt_coefficient_mu 3.281
_exptl_absorpt_correction_T_max 0.5745
_exptl_absorpt_correction_T_min 0.3610
_exptl_absorpt_correction_type multi-scan
_exptl_absorpt_process_details SADABS,(BRUKER,2006)
_exptl_crystal_colour COLOURLESS
_exptl_crystal_density_diffrn 2.269
_exptl_crystal_density_method 'not measured'
_exptl_crystal_description BLOCK
_exptl_crystal_F_000 456
_exptl_crystal_size_max 0.39
_exptl_crystal_size_mid 0.27
_exptl_crystal_size_min 0.19
_refine_diff_density_max 0.304
_refine_diff_density_min -0.718
_refine_diff_density_rms 0.088
_refine_ls_extinction_method none
_refine_ls_goodness_of_fit_ref 1.269
_refine_ls_hydrogen_treatment mixed
_refine_ls_matrix_type full
_refine_ls_number_parameters 67
_refine_ls_number_reflns 1213
_refine_ls_number_restraints 0
_refine_ls_restrained_S_all 1.269
_refine_ls_R_factor_all 0.0161
_refine_ls_R_factor_gt 0.0158
_refine_ls_shift/su_max 0.001
_refine_ls_shift/su_mean 0.000
_refine_ls_structure_factor_coef Fsqd
_refine_ls_weighting_details 'calc w=1/[\s^2^(Fo^2^)+(0.0145P)^2^+0.6288P] where P=(Fo^2^+2Fc^2^)/3'
_refine_ls_weighting_scheme calc
_refine_ls_wR_factor_gt 0.0375
_refine_ls_wR_factor_ref 0.0376
_reflns_number_gt 1195
_reflns_number_total 1213
_reflns_threshold_expression >2sigma(I)
_cod_data_source_file ao9b00709_si_002.cif
_cod_data_source_block ssdc
_cod_depositor_comments
;
The following automatic conversions were performed:

'_symmetry_cell_setting' value 'Monoclinic' changed to 'monoclinic'
according to
/home/data/users/saulius/crontab/automatic-downloads/current/ACS/lib/dictionaries/cif_core.dic
dictionary named 'cif_core.dic' version 2.4.2 from 2011-04-26.

'_exptl_absorpt_correction_type' value 'MULTI-SCAN' changed to
'multi-scan' according to
/home/data/users/saulius/crontab/automatic-downloads/current/ACS/lib/dictionaries/cif_core.dic
dictionary named 'cif_core.dic' version 2.4.2 from 2011-04-26.

Automatic conversion script
Id: cif_fix_values 4973 2017-02-22 13:04:09Z antanas 
;
_cod_original_sg_symbol_H-M 'P2(1)/n  '
_cod_database_code 4515025

loop_
_symmetry_equiv_pos_as_xyz
'x, y, z'
'-x+1/2, y+1/2, -z+1/2'
'-x, -y, -z'
'x-1/2, -y-1/2, z-1/2'

loop_
_atom_site_label
_atom_site_type_symbol
_atom_site_fract_x
_atom_site_fract_y
_atom_site_fract_z
_atom_site_U_iso_or_equiv
_atom_site_adp_type
_atom_site_occupancy
_atom_site_symmetry_multiplicity
_atom_site_calc_flag
_atom_site_refinement_flags
Pd1 Pd 0.963003(19) 0.20481(2) 0.907493(16) 0.00979(8) Uani 1 1 d .
Cl1 Cl 1.15424(6) -0.04621(7) 0.96359(6) 0.01424(13) Uani 1 1 d .
S1 S 1.08404(6) 0.34135(8) 0.78977(6) 0.01086(13) Uani 1 1 d .
O1 O 1.25344(19) 0.3438(2) 0.85755(16) 0.0150(4) Uani 1 1 d .
C1 C 1.0382(3) 0.2216(3) 0.6370(2) 0.0165(5) Uani 1 1 d .
H1A H 1.0910 0.2791 0.5834 0.025 Uiso 1 1 calc R
H1B H 0.9268 0.2255 0.5886 0.025 Uiso 1 1 calc R
H1C H 1.0717 0.0944 0.6549 0.025 Uiso 1 1 calc R
C2 C 1.0254(3) 0.5653(3) 0.7311(2) 0.0172(5) Uani 1 1 d .
H2A H 1.0406 0.6468 0.8066 0.026 Uiso 1 1 calc R
H2B H 0.9164 0.5642 0.6740 0.026 Uiso 1 1 calc R
H2C H 1.0870 0.6085 0.6801 0.026 Uiso 1 1 calc R
C3 C 0.7982(3) 0.4012(3) 0.8622(2) 0.0167(5) Uani 1 1 d .
H3A H 0.8469 0.5209 0.8879 0.025 Uiso 1 1 calc R
H3B H 0.7288 0.3777 0.9103 0.025 Uiso 1 1 calc R
H3C H 0.7393 0.3999 0.7665 0.025 Uiso 1 1 calc R

loop_
_atom_site_aniso_label
_atom_site_aniso_U_11
_atom_site_aniso_U_22
_atom_site_aniso_U_33
_atom_site_aniso_U_23
_atom_site_aniso_U_13
_atom_site_aniso_U_12
Pd1 0.01140(11) 0.00922(11) 0.00939(11) 0.00084(6) 0.00451(7) 0.00070(6)
Cl1 0.0160(3) 0.0137(3) 0.0161(3) 0.0041(2) 0.0095(2) 0.0034(2)
S1 0.0117(3) 0.0108(3) 0.0098(3) 0.0011(2) 0.0035(2) -0.0006(2)
O1 0.0123(8) 0.0159(8) 0.0154(8) 0.0023(7) 0.0035(7) -0.0004(7)
C1 0.0194(12) 0.0192(12) 0.0118(12) -0.0029(10) 0.0069(10) -0.0031(10)
C2 0.0171(12) 0.0134(11) 0.0192(12) 0.0050(10) 0.0043(10) 0.0004(10)
C3 0.0164(12) 0.0125(11) 0.0221(12) 0.0038(10) 0.0081(10) 0.0048(9)

loop_
_atom_type_symbol
_atom_type_description
_atom_type_scat_dispersion_real
_atom_type_scat_dispersion_imag
_atom_type_scat_source
C C 0.0033 0.0016 'International Tables Vol C Tables 4.2.6.8 and 6.1.1.4'
H H 0.0000 0.0000 'International Tables Vol C Tables 4.2.6.8 and 6.1.1.4'
O O 0.0106 0.0060 'International Tables Vol C Tables 4.2.6.8 and 6.1.1.4'
S S 0.1246 0.1234 'International Tables Vol C Tables 4.2.6.8 and 6.1.1.4'
Pd Pd -0.9988 1.0072 'International Tables Vol C Tables 4.2.6.8 and 6.1.1.4'
Cl Cl 0.1484 0.1585 'International Tables Vol C Tables 4.2.6.8 and 6.1.1.4'

loop_
_geom_angle_atom_site_label_1
_geom_angle_atom_site_label_2
_geom_angle_atom_site_label_3
_geom_angle
_geom_angle_site_symmetry_1
_geom_angle_site_symmetry_3
C3 Pd1 S1 92.23(7) . .
C3 Pd1 Cl1 91.16(7) . 3_757
S1 Pd1 Cl1 176.61(2) . 3_757
C3 Pd1 Cl1 177.07(7) . .
S1 Pd1 Cl1 90.32(2) . .
Cl1 Pd1 Cl1 86.295(19) 3_757 .
Pd1 Cl1 Pd1 93.704(19) 3_757 .
O1 S1 C2 107.55(11) . .
O1 S1 C1 108.68(11) . .
C2 S1 C1 100.64(12) . .
O1 S1 Pd1 113.15(7) . .
C2 S1 Pd1 117.89(9) . .
C1 S1 Pd1 107.95(8) . .
S1 C1 H1A 109.5 . .
S1 C1 H1B 109.5 . .
H1A C1 H1B 109.5 . .
S1 C1 H1C 109.5 . .
H1A C1 H1C 109.5 . .
H1B C1 H1C 109.5 . .
S1 C2 H2A 109.5 . .
S1 C2 H2B 109.5 . .
H2A C2 H2B 109.5 . .
S1 C2 H2C 109.5 . .
H2A C2 H2C 109.5 . .
H2B C2 H2C 109.5 . .
Pd1 C3 H3A 109.5 . .
Pd1 C3 H3B 109.5 . .
H3A C3 H3B 109.5 . .
Pd1 C3 H3C 109.5 . .
H3A C3 H3C 109.5 . .
H3B C3 H3C 109.5 . .

loop_
_geom_bond_atom_site_label_1
_geom_bond_atom_site_label_2
_geom_bond_distance
_geom_bond_site_symmetry_2
Pd1 C3 2.031(2) .
Pd1 S1 2.2198(6) .
Pd1 Cl1 2.3630(6) 3_757
Pd1 Cl1 2.4788(6) .
Cl1 Pd1 2.3630(6) 3_757
S1 O1 1.4807(17) .
S1 C2 1.773(2) .
S1 C1 1.780(2) .
C1 H1A 0.9800 .
C1 H1B 0.9800 .
C1 H1C 0.9800 .
C2 H2A 0.9800 .
C2 H2B 0.9800 .
C2 H2C 0.9800 .
C3 H3A 0.9800 .
C3 H3B 0.9800 .
C3 H3C 0.9800 .
